data_4028453
loop_
_publ_author_name
'Raghu Ram Chamala'
'Damon Parrish'
'Padmanava Pradhan'
'Mahesh K. Lakshman'

_publ_contact_author_address
;
Laboratory for the Structure of Matter
Naval Research Laboratory
Washington, DC 20375
;
_publ_contact_author_email damon.parrish@nrl.navy.mil
_publ_contact_author_fax 202-767-6874
_publ_contact_author_name 'Dr Damon A. Parrish'
_publ_contact_author_phone 202-404-2141
_publ_section_title
;
 Purinyl N1-Directed Aromatic C-H Oxidation in 6-Arylpurines and
 6-Arylpurine Nucleosides
;
_journal_name_full 'Journal of Organic Chemistry'
_journal_page_first 7423
_journal_page_last 7435
_journal_paper_doi 10.1021/jo4008282
_journal_volume 78
_journal_year 2013
_chemical_formula_moiety 'C48 H36 N8 O4 Pd2, 2(C6 H6)'
_chemical_formula_sum 'C60 H48 N8 O4 Pd2'
_chemical_formula_weight 1157.86
_chemical_name_systematic
; 
 ? 
;
_space_group_IT_number 14
_symmetry_cell_setting monoclinic
_symmetry_space_group_name_Hall '-P 2ybc'
_symmetry_space_group_name_H-M 'P 1 21/c 1'
_atom_sites_solution_hydrogens geom
_atom_sites_solution_primary direct
_atom_sites_solution_secondary difmap
_audit_creation_date 2010-11-29
_audit_creation_method 'from SHELXTL CIF, local template and enCIFer'
_cell_angle_alpha 90.00
_cell_angle_beta 101.7710(10)
_cell_angle_gamma 90.00
_cell_formula_units_Z 4
_cell_length_a 11.5447(8)
_cell_length_b 21.0130(14)
_cell_length_c 22.4743(15)
_cell_measurement_temperature 296(2)
_cell_volume 5337.4(6)
_computing_cell_refinement 'Bruker APEX2 v2010.3-0 (Bruker, 2009)'
_computing_data_collection 'Bruker APEX2 v2010.3-0 (Bruker, 2009)'
_computing_data_reduction
;
Bruker SAINT v7.68A (Bruker, 2009), Bruker XPREP v2008/2 (Bruker, 2008)
;
_computing_molecular_graphics 'Bruker SHELXTL v2008/4 (Bruker, 2008)'
_computing_publication_material 'Bruker SHELXTL v2008/4 (Bruker, 2008)'
_computing_structure_refinement 'Bruker SHELXTL v2008/4 (Bruker, 2008)'
_computing_structure_solution 'Bruker SHELXTL v2008/4 (Bruker, 2008)'
_diffrn_ambient_temperature 296(2)
_diffrn_measured_fraction_theta_full 1.000
_diffrn_measured_fraction_theta_max 1.000
_diffrn_measurement_device_type 'Bruker SMART APEX II CCD'
_diffrn_measurement_method '\w scans'
_diffrn_radiation_monochromator graphite
_diffrn_radiation_source 'fine focus sealed tube'
_diffrn_radiation_type MoK\a
_diffrn_radiation_wavelength 0.71073
_diffrn_reflns_av_R_equivalents 0.0000
_diffrn_reflns_av_sigmaI/netI 0.0458
_diffrn_reflns_limit_h_max 11
_diffrn_reflns_limit_h_min -12
_diffrn_reflns_limit_k_max 22
_diffrn_reflns_limit_k_min 0
_diffrn_reflns_limit_l_max 23
_diffrn_reflns_limit_l_min 0
_diffrn_reflns_number 15915
_diffrn_reflns_theta_full 21.97
_diffrn_reflns_theta_max 21.97
_diffrn_reflns_theta_min 1.34
_exptl_absorpt_coefficient_mu 0.729
_exptl_absorpt_correction_T_max 0.9241
_exptl_absorpt_correction_T_min 0.8275
_exptl_absorpt_correction_type multi-scan
_exptl_absorpt_process_details 'SADABS v2008/1 (Bruker, 2008)'
_exptl_crystal_colour orange
_exptl_crystal_density_diffrn 1.441
_exptl_crystal_description irregular
_exptl_crystal_F_000 2352
_exptl_crystal_size_max 0.27
_exptl_crystal_size_mid 0.23
_exptl_crystal_size_min 0.11
_refine_diff_density_max 1.281
_refine_diff_density_min -0.480
_refine_diff_density_rms 0.121
_refine_ls_extinction_method none
_refine_ls_goodness_of_fit_ref 1.039
_refine_ls_hydrogen_treatment constr
_refine_ls_matrix_type full
_refine_ls_number_parameters 586
_refine_ls_number_reflns 16016
_refine_ls_number_restraints 0
_refine_ls_restrained_S_all 1.039
_refine_ls_R_factor_all 0.0998
_refine_ls_R_factor_gt 0.0645
_refine_ls_shift/su_max 0.001
_refine_ls_shift/su_mean 0.000
_refine_ls_structure_factor_coef Fsqd
_refine_ls_weighting_details 'calc w=1/[\s^2^(Fo^2^)+(0.0830P)^2^+12.4405P] where P=(Fo^2^+2Fc^2^)/3'
_refine_ls_weighting_scheme calc
_refine_ls_wR_factor_gt 0.1663
_refine_ls_wR_factor_ref 0.1925
_reflns_number_gt 11055
_reflns_number_total 16016
_reflns_threshold_expression I>2\s(I)
_cod_data_source_file jo4008282_si_003.cif
_cod_data_source_block lak013
_cod_database_code 4028453

loop_
_symmetry_equiv_pos_as_xyz
'x, y, z'
'-x, y+1/2, -z+1/2'
'-x, -y, -z'
'x, -y-1/2, z-1/2'

loop_
_atom_site_label
_atom_site_type_symbol
_atom_site_fract_x
_atom_site_fract_y
_atom_site_fract_z
_atom_site_U_iso_or_equiv
_atom_site_adp_type
_atom_site_occupancy
_atom_site_symmetry_multiplicity
_atom_site_calc_flag
_atom_site_refinement_flags
PdA Pd 0.57400(4) 0.68288(2) 0.39958(2) 0.06339(19) Uani 1 1 d .
PdB Pd 0.36184(4) 0.68649(2) 0.44531(2) 0.05689(17) Uani 1 1 d .
N1A N 0.2512(4) 0.9225(2) 0.3558(2) 0.0575(12) Uani 1 1 d .
C2A C 0.1945(5) 0.9362(3) 0.3001(3) 0.0654(17) Uani 1 1 d .
H2A H 0.1832 0.9778 0.2858 0.078 Uiso 1 1 calc R
N3A N 0.1543(4) 0.8852(2) 0.2655(2) 0.0569(12) Uani 1 1 d .
C4A C 0.1851(4) 0.8333(3) 0.3015(3) 0.0491(14) Uani 1 1 d .
N5A N 0.1630(4) 0.7727(2) 0.2861(2) 0.0560(12) Uani 1 1 d .
C6A C 0.2092(5) 0.7337(3) 0.3305(3) 0.0560(15) Uani 1 1 d .
H6A H 0.1962 0.6905 0.3230 0.067 Uiso 1 1 calc R
N7A N 0.2729(4) 0.7492(2) 0.3854(2) 0.0506(11) Uani 1 1 d .
C8A C 0.2925(4) 0.8118(3) 0.4003(3) 0.0496(14) Uani 1 1 d .
C9A C 0.2460(4) 0.8560(3) 0.3570(3) 0.0483(14) Uani 1 1 d .
C10A C 0.0830(5) 0.8856(3) 0.2029(3) 0.0629(16) Uani 1 1 d .
H10A H 0.1141 0.8542 0.1787 0.075 Uiso 1 1 calc R
H10B H 0.0888 0.9270 0.1847 0.075 Uiso 1 1 calc R
C11A C -0.0451(5) 0.8710(3) 0.2025(2) 0.0512(14) Uani 1 1 d .
C12A C -0.1031(6) 0.8238(3) 0.1668(3) 0.077(2) Uani 1 1 d .
H12A H -0.0630 0.8009 0.1419 0.093 Uiso 1 1 calc R
C13A C -0.2193(6) 0.8093(4) 0.1666(4) 0.103(3) Uani 1 1 d .
H13A H -0.2574 0.7773 0.1413 0.123 Uiso 1 1 calc R
C14A C -0.2773(6) 0.8413(4) 0.2029(4) 0.091(2) Uani 1 1 d .
H14A H -0.3556 0.8310 0.2031 0.110 Uiso 1 1 calc R
C15A C -0.2240(6) 0.8881(4) 0.2390(3) 0.081(2) Uani 1 1 d .
H15A H -0.2651 0.9098 0.2642 0.097 Uiso 1 1 calc R
C16A C -0.1075(5) 0.9040(3) 0.2385(3) 0.0690(18) Uani 1 1 d .
H16A H -0.0713 0.9372 0.2628 0.083 Uiso 1 1 calc R
C17A C 0.3631(4) 0.8213(3) 0.4623(2) 0.0466(13) Uani 1 1 d .
C18A C 0.3982(5) 0.7630(3) 0.4945(3) 0.0528(14) Uani 1 1 d .
C19A C 0.4606(5) 0.7679(3) 0.5534(3) 0.0555(15) Uani 1 1 d .
H19A H 0.4844 0.7309 0.5751 0.067 Uiso 1 1 calc R
C20A C 0.4897(5) 0.8275(3) 0.5819(3) 0.0508(14) Uani 1 1 d .
C21A C 0.5515(5) 0.8327(3) 0.6434(3) 0.0618(16) Uani 1 1 d .
H21A H 0.5727 0.7962 0.6664 0.074 Uiso 1 1 calc R
C22A C 0.5797(5) 0.8909(4) 0.6684(3) 0.0695(18) Uani 1 1 d .
H22A H 0.6184 0.8936 0.7089 0.083 Uiso 1 1 calc R
C23A C 0.5522(5) 0.9470(3) 0.6351(3) 0.0674(17) Uani 1 1 d .
H23A H 0.5742 0.9863 0.6529 0.081 Uiso 1 1 calc R
C24A C 0.4927(5) 0.9435(3) 0.5759(3) 0.0596(16) Uani 1 1 d .
H24A H 0.4743 0.9808 0.5537 0.072 Uiso 1 1 calc R
C25A C 0.4587(4) 0.8847(3) 0.5479(2) 0.0504(14) Uani 1 1 d .
C26A C 0.3939(4) 0.8791(3) 0.4871(3) 0.0518(14) Uani 1 1 d .
H26A H 0.3725 0.9156 0.4641 0.062 Uiso 1 1 calc R
C27A C 0.3862(6) 0.5933(3) 0.3459(3) 0.0649(17) Uani 1 1 d .
O28A O 0.4822(4) 0.6176(2) 0.3406(2) 0.0781(13) Uani 1 1 d .
O29A O 0.3264(4) 0.60795(19) 0.3840(2) 0.0714(12) Uani 1 1 d .
C30A C 0.3385(7) 0.5420(3) 0.3011(3) 0.091(2) Uani 1 1 d .
H30A H 0.2862 0.5151 0.3180 0.137 Uiso 1 1 calc R
H30B H 0.4028 0.5171 0.2925 0.137 Uiso 1 1 calc R
H30C H 0.2959 0.5610 0.2642 0.137 Uiso 1 1 calc R
N1B N 0.6962(4) 0.9257(3) 0.4596(3) 0.0730(15) Uani 1 1 d .
C2B C 0.7541(6) 0.9452(4) 0.5129(4) 0.084(2) Uani 1 1 d .
H2B H 0.7661 0.9882 0.5221 0.101 Uiso 1 1 calc R
N3B N 0.7948(4) 0.8996(3) 0.5531(2) 0.0662(14) Uani 1 1 d .
C4B C 0.7603(5) 0.8442(3) 0.5244(3) 0.0582(16) Uani 1 1 d .
N5B N 0.7802(4) 0.7863(3) 0.5470(2) 0.0676(14) Uani 1 1 d .
C6B C 0.7312(5) 0.7427(3) 0.5090(3) 0.0704(18) Uani 1 1 d .
H6B H 0.7419 0.7008 0.5222 0.085 Uiso 1 1 calc R
N7B N 0.6655(4) 0.7521(2) 0.4516(2) 0.0607(13) Uani 1 1 d .
C8B C 0.6487(5) 0.8116(3) 0.4291(3) 0.0553(15) Uani 1 1 d .
C9B C 0.6985(5) 0.8602(3) 0.4662(3) 0.0579(16) Uani 1 1 d .
C10B C 0.8528(5) 0.9089(4) 0.6175(3) 0.084(2) Uani 1 1 d .
H10C H 0.8240 0.8770 0.6421 0.100 Uiso 1 1 calc R
H10D H 0.8315 0.9504 0.6308 0.100 Uiso 1 1 calc R
C11B C 0.9871(5) 0.9041(3) 0.6277(3) 0.0602(16) Uani 1 1 d .
C12B C 1.0428(7) 0.8518(4) 0.6559(3) 0.087(2) Uani 1 1 d .
H12B H 0.9976 0.8192 0.6674 0.104 Uiso 1 1 calc R
C13B C 1.1642(8) 0.8458(5) 0.6678(4) 0.104(3) Uani 1 1 d .
H13B H 1.2006 0.8104 0.6886 0.124 Uiso 1 1 calc R
C14B C 1.2280(7) 0.8910(6) 0.6494(4) 0.102(3) Uani 1 1 d .
H14B H 1.3094 0.8853 0.6546 0.122 Uiso 1 1 calc R
C15B C 1.1792(8) 0.9457(5) 0.6231(4) 0.109(3) Uani 1 1 d .
H15B H 1.2263 0.9783 0.6130 0.130 Uiso 1 1 calc R
C16B C 1.0561(7) 0.9512(4) 0.6116(3) 0.091(2) Uani 1 1 d .
H16B H 1.0205 0.9876 0.5926 0.109 Uiso 1 1 calc R
C17B C 0.5771(4) 0.8137(3) 0.3664(3) 0.0524(14) Uani 1 1 d .
C18B C 0.5387(5) 0.7534(3) 0.3419(3) 0.0564(15) Uani 1 1 d .
C19B C 0.4734(5) 0.7513(3) 0.2832(3) 0.0620(16) Uani 1 1 d .
H19B H 0.4485 0.7122 0.2658 0.074 Uiso 1 1 calc R
C20B C 0.4437(4) 0.8074(3) 0.2491(3) 0.0558(15) Uani 1 1 d .
C21B C 0.3804(5) 0.8062(4) 0.1871(3) 0.0712(19) Uani 1 1 d .
H21B H 0.3553 0.7677 0.1685 0.085 Uiso 1 1 calc R
C22B C 0.3575(6) 0.8613(4) 0.1558(3) 0.081(2) Uani 1 1 d .
H22B H 0.3176 0.8598 0.1154 0.097 Uiso 1 1 calc R
C23B C 0.3911(6) 0.9193(4) 0.1817(3) 0.077(2) Uani 1 1 d .
H23B H 0.3725 0.9564 0.1592 0.093 Uiso 1 1 calc R
C24B C 0.4519(5) 0.9223(3) 0.2403(3) 0.0675(17) Uani 1 1 d .
H24B H 0.4749 0.9616 0.2577 0.081 Uiso 1 1 calc R
C25B C 0.4801(5) 0.8667(3) 0.2745(3) 0.0546(15) Uani 1 1 d .
C26B C 0.5488(5) 0.8688(3) 0.3354(3) 0.0551(15) Uani 1 1 d .
H26B H 0.5737 0.9076 0.3534 0.066 Uiso 1 1 calc R
C27B C 0.5493(7) 0.6015(3) 0.5076(3) 0.0722(19) Uani 1 1 d .
O28B O 0.6098(4) 0.6116(2) 0.4694(2) 0.0832(14) Uani 1 1 d .
O29B O 0.4528(5) 0.6276(2) 0.51074(19) 0.0767(13) Uani 1 1 d .
C30B C 0.5956(8) 0.5543(4) 0.5574(4) 0.111(3) Uani 1 1 d .
H30D H 0.5983 0.5127 0.5401 0.166 Uiso 1 1 calc R
H30E H 0.5443 0.5536 0.5860 0.166 Uiso 1 1 calc R
H30F H 0.6738 0.5665 0.5778 0.166 Uiso 1 1 calc R
C1S C 0.9297(5) 0.7111(4) 0.8846(2) 0.143(4) Uiso 1 1 d G
H1SA H 0.8811 0.7197 0.8471 0.171 Uiso 1 1 calc R
C2S C 0.9751(6) 0.7608(3) 0.9232(3) 0.148(4) Uiso 1 1 d G
H2SA H 0.9569 0.8027 0.9115 0.178 Uiso 1 1 calc R
C3S C 1.0477(6) 0.7480(3) 0.9792(3) 0.141(4) Uiso 1 1 d G
H3SA H 1.0781 0.7813 1.0050 0.169 Uiso 1 1 calc R
C4S C 1.0749(5) 0.6854(3) 0.9967(2) 0.121(3) Uiso 1 1 d G
H4SA H 1.1235 0.6768 1.0342 0.145 Uiso 1 1 calc R
C5S C 1.0295(6) 0.6357(3) 0.9582(3) 0.139(4) Uiso 1 1 d G
H5SA H 1.0476 0.5938 0.9699 0.166 Uiso 1 1 calc R
C6S C 0.9568(6) 0.6485(3) 0.9021(3) 0.152(4) Uiso 1 1 d G
H6SA H 0.9264 0.6153 0.8763 0.182 Uiso 1 1 calc R
C7S C 0.8325(11) 0.9445(5) 0.8846(5) 0.228(7) Uiso 1 1 d G
H7SA H 0.7812 0.9556 0.9099 0.273 Uiso 1 1 calc R
C8S C 0.7925(7) 0.9068(5) 0.8337(6) 0.180(5) Uiso 1 1 d G
H8SA H 0.7145 0.8928 0.8249 0.215 Uiso 1 1 calc R
C9S C 0.8690(11) 0.8902(4) 0.7958(4) 0.280(9) Uiso 1 1 d G
H9SA H 0.8423 0.8650 0.7618 0.336 Uiso 1 1 calc R
C10S C 0.9856(9) 0.9112(5) 0.8089(5) 0.184(5) Uiso 1 1 d G
H10E H 1.0369 0.9001 0.7836 0.221 Uiso 1 1 calc R
C11S C 1.0257(7) 0.9489(5) 0.8598(6) 0.239(7) Uiso 1 1 d G
H11A H 1.1037 0.9629 0.8686 0.287 Uiso 1 1 calc R
C12S C 0.9491(12) 0.9655(5) 0.8977(5) 0.364(13) Uiso 1 1 d G
H12C H 0.9758 0.9907 0.9317 0.437 Uiso 1 1 calc R

loop_
_atom_site_aniso_label
_atom_site_aniso_U_11
_atom_site_aniso_U_22
_atom_site_aniso_U_33
_atom_site_aniso_U_23
_atom_site_aniso_U_13
_atom_site_aniso_U_12
PdA 0.0603(3) 0.0629(3) 0.0688(3) 0.0078(3) 0.0175(2) 0.0023(2)
PdB 0.0646(3) 0.0493(3) 0.0587(3) -0.0014(2) 0.0173(2) 0.0001(2)
N1A 0.058(3) 0.052(3) 0.061(3) 0.000(2) 0.006(3) -0.004(2)
C2A 0.061(4) 0.060(4) 0.074(5) 0.008(4) 0.010(3) -0.001(3)
N3A 0.045(3) 0.068(3) 0.057(3) 0.000(3) 0.007(2) -0.001(2)
C4A 0.029(3) 0.066(4) 0.053(4) -0.003(3) 0.010(3) 0.000(3)
N5A 0.043(3) 0.063(3) 0.061(3) -0.010(3) 0.009(2) -0.005(2)
C6A 0.047(3) 0.054(4) 0.068(4) -0.013(3) 0.013(3) -0.002(3)
N7A 0.048(3) 0.053(3) 0.051(3) -0.009(2) 0.012(2) 0.000(2)
C8A 0.035(3) 0.060(4) 0.058(4) -0.008(3) 0.020(3) 0.001(3)
C9A 0.035(3) 0.059(4) 0.051(4) -0.001(3) 0.011(3) 0.000(3)
C10A 0.049(3) 0.090(5) 0.048(4) 0.002(3) 0.007(3) -0.005(3)
C11A 0.045(3) 0.064(4) 0.046(3) 0.008(3) 0.011(3) 0.008(3)
C12A 0.061(4) 0.096(5) 0.081(5) -0.018(4) 0.029(4) 0.001(4)
C13A 0.073(5) 0.130(7) 0.110(6) -0.047(6) 0.028(5) -0.033(5)
C14A 0.062(4) 0.119(7) 0.095(6) -0.029(5) 0.021(4) -0.014(4)
C15A 0.066(5) 0.094(5) 0.089(5) 0.002(4) 0.035(4) 0.022(4)
C16A 0.061(4) 0.073(4) 0.073(4) -0.019(4) 0.016(3) -0.004(3)
C17A 0.043(3) 0.052(4) 0.046(3) -0.008(3) 0.011(3) -0.003(3)
C18A 0.054(3) 0.056(4) 0.052(4) 0.002(3) 0.019(3) -0.003(3)
C19A 0.058(4) 0.056(4) 0.055(4) 0.004(3) 0.020(3) 0.004(3)
C20A 0.044(3) 0.056(4) 0.054(4) -0.001(3) 0.011(3) 0.008(3)
C21A 0.047(3) 0.081(5) 0.057(4) 0.001(3) 0.009(3) 0.009(3)
C22A 0.047(4) 0.097(6) 0.059(4) -0.014(4) -0.002(3) 0.004(4)
C23A 0.052(4) 0.077(5) 0.067(4) -0.020(4) -0.001(3) -0.001(3)
C24A 0.051(3) 0.057(4) 0.070(4) -0.010(3) 0.013(3) 0.000(3)
C25A 0.040(3) 0.062(4) 0.052(4) -0.008(3) 0.016(3) 0.000(3)
C26A 0.042(3) 0.059(4) 0.054(4) -0.002(3) 0.009(3) 0.004(3)
C27A 0.083(5) 0.048(4) 0.057(4) 0.005(3) -0.002(4) 0.006(4)
O28A 0.089(3) 0.068(3) 0.081(3) -0.010(2) 0.027(3) -0.010(3)
O29A 0.087(3) 0.052(3) 0.076(3) -0.009(2) 0.020(3) -0.003(2)
C30A 0.110(6) 0.069(5) 0.091(5) -0.021(4) 0.012(4) 0.001(4)
N1B 0.055(3) 0.072(4) 0.087(4) -0.002(3) 0.001(3) 0.005(3)
C2B 0.062(4) 0.078(5) 0.105(6) -0.018(5) 0.003(4) 0.005(4)
N3B 0.043(3) 0.089(4) 0.063(3) -0.004(3) 0.003(3) 0.008(3)
C4B 0.033(3) 0.077(5) 0.065(4) 0.004(4) 0.012(3) 0.007(3)
N5B 0.046(3) 0.090(4) 0.066(4) 0.015(3) 0.007(3) -0.002(3)
C6B 0.057(4) 0.078(5) 0.075(5) 0.026(4) 0.011(4) 0.003(4)
N7B 0.051(3) 0.067(4) 0.066(4) 0.011(3) 0.015(3) 0.001(2)
C8B 0.036(3) 0.070(4) 0.064(4) 0.012(4) 0.018(3) 0.000(3)
C9B 0.039(3) 0.064(4) 0.072(4) 0.008(3) 0.014(3) 0.004(3)
C10B 0.060(4) 0.120(6) 0.070(5) -0.026(4) 0.009(4) 0.005(4)
C11B 0.049(3) 0.071(4) 0.060(4) -0.008(3) 0.011(3) -0.001(3)
C12B 0.084(6) 0.082(5) 0.096(6) -0.002(4) 0.022(4) 0.005(4)
C13B 0.088(6) 0.122(7) 0.098(6) 0.010(5) 0.012(5) 0.038(6)
C14B 0.061(5) 0.163(9) 0.081(6) 0.007(6) 0.012(4) 0.001(6)
C15B 0.089(6) 0.159(9) 0.079(6) 0.006(6) 0.020(5) -0.061(6)
C16B 0.097(6) 0.086(5) 0.083(5) 0.019(4) 0.004(4) -0.011(5)
C17B 0.037(3) 0.069(4) 0.054(4) 0.008(3) 0.017(3) 0.005(3)
C18B 0.050(3) 0.067(4) 0.054(4) 0.002(3) 0.016(3) 0.004(3)
C19B 0.051(4) 0.076(5) 0.063(4) -0.009(3) 0.022(3) -0.007(3)
C20B 0.032(3) 0.081(5) 0.059(4) 0.010(4) 0.020(3) -0.004(3)
C21B 0.049(4) 0.110(6) 0.058(4) 0.002(4) 0.019(3) -0.006(4)
C22B 0.055(4) 0.133(7) 0.057(4) 0.019(5) 0.013(3) 0.009(4)
C23B 0.067(4) 0.098(6) 0.068(5) 0.015(4) 0.019(4) 0.013(4)
C24B 0.057(4) 0.086(5) 0.065(4) 0.009(4) 0.025(3) 0.009(3)
C25B 0.044(3) 0.076(4) 0.049(4) 0.012(3) 0.023(3) 0.009(3)
C26B 0.045(3) 0.068(4) 0.057(4) 0.007(3) 0.022(3) 0.004(3)
C27B 0.086(5) 0.043(4) 0.080(5) 0.005(3) -0.001(4) -0.001(4)
O28B 0.081(3) 0.077(3) 0.095(4) 0.028(3) 0.024(3) 0.010(3)
O29B 0.112(4) 0.055(3) 0.064(3) 0.011(2) 0.021(3) 0.006(3)
C30B 0.141(7) 0.076(5) 0.108(6) 0.038(5) 0.008(5) 0.019(5)

loop_
_atom_type_symbol
_atom_type_description
_atom_type_scat_dispersion_real
_atom_type_scat_dispersion_imag
_atom_type_scat_source
C C 0.0033 0.0016 'International Tables Vol C Tables 4.2.6.8 and 6.1.1.4'
H H 0.0000 0.0000 'International Tables Vol C Tables 4.2.6.8 and 6.1.1.4'
N N 0.0061 0.0033 'International Tables Vol C Tables 4.2.6.8 and 6.1.1.4'
O O 0.0106 0.0060 'International Tables Vol C Tables 4.2.6.8 and 6.1.1.4'
Pd Pd -0.9988 1.0072 'International Tables Vol C Tables 4.2.6.8 and 6.1.1.4'

loop_
_geom_angle_atom_site_label_1
_geom_angle_atom_site_label_2
_geom_angle_atom_site_label_3
_geom_angle
C18B PdA N7B 81.5(2)
C18B PdA O28A 93.9(2)
N7B PdA O28A 175.05(19)
C18B PdA O28B 174.6(2)
N7B PdA O28B 94.5(2)
O28A PdA O28B 90.21(19)
C18B PdA PdB 98.09(16)
N7B PdA PdB 99.13(13)
O28A PdA PdB 83.21(13)
O28B PdA PdB 78.79(13)
C18A PdB N7A 82.0(2)
C18A PdB O29B 94.1(2)
N7A PdB O29B 175.96(18)
C18A PdB O29A 174.3(2)
N7A PdB O29A 94.06(17)
O29B PdB O29A 89.91(17)
C18A PdB PdA 97.20(16)
N7A PdB PdA 97.80(12)
O29B PdB PdA 83.68(14)
O29A PdB PdA 79.16(13)
C2A N1A C9A 102.8(5)
N1A C2A N3A 114.8(6)
N1A C2A H2A 122.6
N3A C2A H2A 122.6
C2A N3A C4A 106.1(5)
C2A N3A C10A 127.2(5)
C4A N3A C10A 126.6(5)
N5A C4A N3A 126.9(5)
N5A C4A C9A 126.8(5)
N3A C4A C9A 106.4(5)
C6A N5A C4A 111.9(5)
N5A C6A N7A 127.3(5)
N5A C6A H6A 116.3
N7A C6A H6A 116.3
C6A N7A C8A 119.5(5)
C6A N7A PdB 124.4(4)
C8A N7A PdB 115.6(4)
N7A C8A C9A 117.2(5)
N7A C8A C17A 113.2(5)
C9A C8A C17A 129.7(5)
C8A C9A C4A 117.3(5)
C8A C9A N1A 132.7(5)
C4A C9A N1A 110.0(5)
N3A C10A C11A 111.1(5)
N3A C10A H10A 109.4
C11A C10A H10A 109.4
N3A C10A H10B 109.4
C11A C10A H10B 109.4
H10A C10A H10B 108.0
C12A C11A C16A 117.4(5)
C12A C11A C10A 121.0(5)
C16A C11A C10A 121.5(6)
C11A C12A C13A 121.7(6)
C11A C12A H12A 119.1
C13A C12A H12A 119.1
C14A C13A C12A 119.7(7)
C14A C13A H13A 120.2
C12A C13A H13A 120.2
C13A C14A C15A 120.8(7)
C13A C14A H14A 119.6
C15A C14A H14A 119.6
C14A C15A C16A 119.9(7)
C14A C15A H15A 120.0
C16A C15A H15A 120.0
C11A C16A C15A 120.4(6)
C11A C16A H16A 119.8
C15A C16A H16A 119.8
C26A C17A C18A 122.2(5)
C26A C17A C8A 123.9(5)
C18A C17A C8A 113.9(5)
C19A C18A C17A 117.3(5)
C19A C18A PdB 128.2(4)
C17A C18A PdB 114.3(4)
C18A C19A C20A 122.2(5)
C18A C19A H19A 118.9
C20A C19A H19A 118.9
C19A C20A C21A 122.3(5)
C19A C20A C25A 119.3(5)
C21A C20A C25A 118.4(5)
C22A C21A C20A 120.1(6)
C22A C21A H21A 119.9
C20A C21A H21A 119.9
C21A C22A C23A 121.8(6)
C21A C22A H22A 119.1
C23A C22A H22A 119.1
C24A C23A C22A 119.3(6)
C24A C23A H23A 120.3
C22A C23A H23A 120.3
C23A C24A C25A 121.5(6)
C23A C24A H24A 119.3
C25A C24A H24A 119.3
C24A C25A C26A 123.1(6)
C24A C25A C20A 118.8(5)
C26A C25A C20A 118.0(5)
C17A C26A C25A 120.8(5)
C17A C26A H26A 119.6
C25A C26A H26A 119.6
O29A C27A O28A 126.4(6)
O29A C27A C30A 117.4(7)
O28A C27A C30A 116.2(7)
C27A O28A PdA 124.4(4)
C27A O29A PdB 125.1(4)
C27A C30A H30A 109.5
C27A C30A H30B 109.5
H30A C30A H30B 109.5
C27A C30A H30C 109.5
H30A C30A H30C 109.5
H30B C30A H30C 109.5
C2B N1B C9B 102.7(6)
N1B C2B N3B 115.9(6)
N1B C2B H2B 122.1
N3B C2B H2B 122.1
C2B N3B C4B 105.4(5)
C2B N3B C10B 126.5(7)
C4B N3B C10B 127.8(6)
N5B C4B N3B 126.7(6)
N5B C4B C9B 126.8(6)
N3B C4B C9B 106.6(6)
C6B N5B C4B 112.1(6)
N5B C6B N7B 126.9(6)
N5B C6B H6B 116.6
N7B C6B H6B 116.6
C8B N7B C6B 119.7(6)
C8B N7B PdA 115.6(4)
C6B N7B PdA 124.4(5)
N7B C8B C9B 116.9(5)
N7B C8B C17B 113.2(6)
C9B C8B C17B 129.9(6)
C8B C9B N1B 132.9(6)
C8B C9B C4B 117.5(6)
N1B C9B C4B 109.5(6)
N3B C10B C11B 112.5(5)
N3B C10B H10C 109.1
C11B C10B H10C 109.1
N3B C10B H10D 109.1
C11B C10B H10D 109.1
H10C C10B H10D 107.8
C12B C11B C16B 117.5(6)
C12B C11B C10B 119.4(7)
C16B C11B C10B 123.0(7)
C11B C12B C13B 122.0(8)
C11B C12B H12B 119.0
C13B C12B H12B 119.0
C14B C13B C12B 118.9(8)
C14B C13B H13B 120.6
C12B C13B H13B 120.6
C13B C14B C15B 122.4(8)
C13B C14B H14B 118.8
C15B C14B H14B 118.8
C14B C15B C16B 117.7(8)
C14B C15B H15B 121.1
C16B C15B H15B 121.1
C11B C16B C15B 121.2(7)
C11B C16B H16B 119.4
C15B C16B H16B 119.4
C26B C17B C18B 122.6(5)
C26B C17B C8B 122.9(6)
C18B C17B C8B 114.5(5)
C19B C18B C17B 117.9(6)
C19B C18B PdA 127.5(5)
C17B C18B PdA 114.4(4)
C18B C19B C20B 121.1(6)
C18B C19B H19B 119.4
C20B C19B H19B 119.4
C25B C20B C19B 120.3(6)
C25B C20B C21B 117.4(6)
C19B C20B C21B 122.2(6)
C22B C21B C20B 119.9(7)
C22B C21B H21B 120.0
C20B C21B H21B 120.0
C21B C22B C23B 122.0(7)
C21B C22B H22B 119.0
C23B C22B H22B 119.0
C24B C23B C22B 119.8(7)
C24B C23B H23B 120.1
C22B C23B H23B 120.1
C23B C24B C25B 120.6(7)
C23B C24B H24B 119.7
C25B C24B H24B 119.7
C24B C25B C20B 120.2(6)
C24B C25B C26B 121.3(6)
C20B C25B C26B 118.4(5)
C17B C26B C25B 119.5(6)
C17B C26B H26B 120.2
C25B C26B H26B 120.2
O28B C27B O29B 126.9(6)
O28B C27B C30B 117.7(7)
O29B C27B C30B 115.4(7)
C27B O28B PdA 125.3(4)
C27B O29B PdB 123.7(4)
C27B C30B H30D 109.5
C27B C30B H30E 109.5
H30D C30B H30E 109.5
C27B C30B H30F 109.5
H30D C30B H30F 109.5
H30E C30B H30F 109.5
C2S C1S C6S 120.0
C2S C1S H1SA 120.0
C6S C1S H1SA 120.0
C3S C2S C1S 120.0
C3S C2S H2SA 120.0
C1S C2S H2SA 120.0
C2S C3S C4S 120.0
C2S C3S H3SA 120.0
C4S C3S H3SA 120.0
C5S C4S C3S 120.0
C5S C4S H4SA 120.0
C3S C4S H4SA 120.0
C4S C5S C6S 120.0
C4S C5S H5SA 120.0
C6S C5S H5SA 120.0
C5S C6S C1S 120.0
C5S C6S H6SA 120.0
C1S C6S H6SA 120.0
C8S C7S C12S 120.0
C8S C7S H7SA 120.0
C12S C7S H7SA 120.0
C7S C8S C9S 120.0
C7S C8S H8SA 120.0
C9S C8S H8SA 120.0
C10S C9S C8S 120.0
C10S C9S H9SA 120.0
C8S C9S H9SA 120.0
C9S C10S C11S 120.0
C9S C10S H10E 120.0
C11S C10S H10E 120.0
C12S C11S C10S 120.0
C12S C11S H11A 120.0
C10S C11S H11A 120.0
C11S C12S C7S 120.0
C11S C12S H12C 120.0
C7S C12S H12C 120.0

loop_
_geom_bond_atom_site_label_1
_geom_bond_atom_site_label_2
_geom_bond_distance
PdA C18B 1.957(6)
PdA N7B 2.023(5)
PdA O28A 2.046(5)
PdA O28B 2.148(5)
PdA PdB 2.8440(7)
PdB C18A 1.947(6)
PdB N7A 2.010(5)
PdB O29B 2.041(4)
PdB O29A 2.135(4)
N1A C2A 1.321(7)
N1A C9A 1.399(7)
C2A N3A 1.349(7)
C2A H2A 0.9300
N3A C4A 1.362(7)
N3A C10A 1.478(7)
C4A N5A 1.330(7)
C4A C9A 1.387(8)
N5A C6A 1.318(7)
C6A N7A 1.342(7)
C6A H6A 0.9300
N7A C8A 1.364(7)
C8A C9A 1.373(8)
C8A C17A 1.477(8)
C10A C11A 1.509(7)
C10A H10A 0.9700
C10A H10B 0.9700
C11A C12A 1.361(8)
C11A C16A 1.377(8)
C12A C13A 1.376(9)
C12A H12A 0.9300
C13A C14A 1.339(10)
C13A H13A 0.9300
C14A C15A 1.340(10)
C14A H14A 0.9300
C15A C16A 1.388(8)
C15A H15A 0.9300
C16A H16A 0.9300
C17A C26A 1.353(7)
C17A C18A 1.439(8)
C18A C19A 1.375(8)
C19A C20A 1.415(8)
C19A H19A 0.9300
C20A C21A 1.424(8)
C20A C25A 1.431(8)
C21A C22A 1.359(8)
C21A H21A 0.9300
C22A C23A 1.398(9)
C22A H22A 0.9300
C23A C24A 1.369(8)
C23A H23A 0.9300
C24A C25A 1.406(8)
C24A H24A 0.9300
C25A C26A 1.422(8)
C26A H26A 0.9300
C27A O29A 1.244(8)
C27A O28A 1.248(8)
C27A C30A 1.501(9)
C30A H30A 0.9600
C30A H30B 0.9600
C30A H30C 0.9600
N1B C2B 1.313(8)
N1B C9B 1.384(8)
C2B N3B 1.336(9)
C2B H2B 0.9300
N3B C4B 1.352(8)
N3B C10B 1.478(8)
C4B N5B 1.320(8)
C4B C9B 1.397(8)
N5B C6B 1.301(8)
C6B N7B 1.371(8)
C6B H6B 0.9300
N7B C8B 1.349(7)
C8B C9B 1.367(8)
C8B C17B 1.481(8)
C10B C11B 1.523(8)
C10B H10C 0.9700
C10B H10D 0.9700
C11B C12B 1.364(9)
C11B C16B 1.364(9)
C12B C13B 1.378(10)
C12B H12B 0.9300
C13B C14B 1.320(11)
C13B H13B 0.9300
C14B C15B 1.361(12)
C14B H14B 0.9300
C15B C16B 1.397(10)
C15B H15B 0.9300
C16B H16B 0.9300
C17B C26B 1.356(8)
C17B C18B 1.416(8)
C18B C19B 1.380(8)
C19B C20B 1.409(8)
C19B H19B 0.9300
C20B C25B 1.399(8)
C20B C21B 1.436(8)
C21B C22B 1.353(9)
C21B H21B 0.9300
C22B C23B 1.372(10)
C22B H22B 0.9300
C23B C24B 1.362(9)
C23B H23B 0.9300
C24B C25B 1.399(8)
C24B H24B 0.9300
C25B C26B 1.436(8)
C26B H26B 0.9300
C27B O28B 1.229(8)
C27B O29B 1.257(8)
C27B C30B 1.511(9)
C30B H30D 0.9600
C30B H30E 0.9600
C30B H30F 0.9600
C1S C2S 1.3900
C1S C6S 1.3900
C1S H1SA 0.9300
C2S C3S 1.3900
C2S H2SA 0.9300
C3S C4S 1.3900
C3S H3SA 0.9300
C4S C5S 1.3900
C4S H4SA 0.9300
C5S C6S 1.3900
C5S H5SA 0.9300
C6S H6SA 0.9300
C7S C8S 1.3900
C7S C12S 1.3900
C7S H7SA 0.9300
C8S C9S 1.3900
C8S H8SA 0.9300
C9S C10S 1.3900
C9S H9SA 0.9300
C10S C11S 1.3900
C10S H10E 0.9300
C11S C12S 1.3900
C11S H11A 0.9300
C12S H12C 0.9300

loop_
_geom_torsion_atom_site_label_1
_geom_torsion_atom_site_label_2
_geom_torsion_atom_site_label_3
_geom_torsion_atom_site_label_4
_geom_torsion
C18B PdA PdB C18A -73.8(2)
N7B PdA PdB C18A 8.9(2)
O28A PdA PdB C18A -166.7(2)
O28B PdA PdB C18A 101.7(2)
C18B PdA PdB N7A 9.1(2)
N7B PdA PdB N7A 91.72(19)
O28A PdA PdB N7A -83.88(19)
O28B PdA PdB N7A -175.45(19)
C18B PdA PdB O29B -167.1(2)
N7B PdA PdB O29B -84.49(19)
O28A PdA PdB O29B 99.91(18)
O28B PdA PdB O29B 8.34(19)
C18B PdA PdB O29A 101.8(2)
N7B PdA PdB O29A -175.62(19)
O28A PdA PdB O29A 8.78(17)
O28B PdA PdB O29A -82.79(19)
C9A N1A C2A N3A -0.4(7)
N1A C2A N3A C4A 1.1(7)
N1A C2A N3A C10A 176.5(5)
C2A N3A C4A N5A 179.9(5)
C10A N3A C4A N5A 4.4(9)
C2A N3A C4A C9A -1.3(6)
C10A N3A C4A C9A -176.8(5)
N3A C4A N5A C6A 177.1(5)
C9A C4A N5A C6A -1.5(8)
C4A N5A C6A N7A -0.8(8)
N5A C6A N7A C8A 1.9(8)
N5A C6A N7A PdB -169.6(4)
C18A PdB N7A C6A -178.3(5)
O29B PdB N7A C6A -163(2)
O29A PdB N7A C6A 5.8(4)
PdA PdB N7A C6A 85.4(4)
C18A PdB N7A C8A 9.9(4)
O29B PdB N7A C8A 25(3)
O29A PdB N7A C8A -166.0(4)
PdA PdB N7A C8A -86.4(4)
C6A N7A C8A C9A -0.7(7)
PdB N7A C8A C9A 171.5(3)
C6A N7A C8A C17A 179.6(4)
PdB N7A C8A C17A -8.2(5)
N7A C8A C9A C4A -1.2(7)
C17A C8A C9A C4A 178.4(5)
N7A C8A C9A N1A -178.0(5)
C17A C8A C9A N1A 1.7(10)
N5A C4A C9A C8A 2.5(8)
N3A C4A C9A C8A -176.3(4)
N5A C4A C9A N1A 180.0(5)
N3A C4A C9A N1A 1.1(6)
C2A N1A C9A C8A 176.5(6)
C2A N1A C9A C4A -0.5(6)
C2A N3A C10A C11A -103.2(7)
C4A N3A C10A C11A 71.4(7)
N3A C10A C11A C12A -127.2(6)
N3A C10A C11A C16A 52.0(8)
C16A C11A C12A C13A -0.2(10)
C10A C11A C12A C13A 179.0(7)
C11A C12A C13A C14A -1.0(13)
C12A C13A C14A C15A 0.9(14)
C13A C14A C15A C16A 0.5(13)
C12A C11A C16A C15A 1.6(9)
C10A C11A C16A C15A -177.6(6)
C14A C15A C16A C11A -1.7(11)
N7A C8A C17A C26A 179.9(5)
C9A C8A C17A C26A 0.3(9)
N7A C8A C17A C18A 0.6(6)
C9A C8A C17A C18A -179.1(5)
C26A C17A C18A C19A 3.0(8)
C8A C17A C18A C19A -177.7(5)
C26A C17A C18A PdB -171.9(4)
C8A C17A C18A PdB 7.5(6)
N7A PdB C18A C19A 176.7(5)
O29B PdB C18A C19A -2.3(5)
O29A PdB C18A C19A -136.7(19)
PdA PdB C18A C19A -86.4(5)
N7A PdB C18A C17A -9.2(4)
O29B PdB C18A C17A 171.9(4)
O29A PdB C18A C17A 37(2)
PdA PdB C18A C17A 87.7(4)
C17A C18A C19A C20A 0.1(8)
PdB C18A C19A C20A 174.1(4)
C18A C19A C20A C21A 178.3(5)
C18A C19A C20A C25A -3.1(8)
C19A C20A C21A C22A 178.6(5)
C25A C20A C21A C22A 0.0(8)
C20A C21A C22A C23A -1.6(9)
C21A C22A C23A C24A 1.6(9)
C22A C23A C24A C25A -0.1(9)
C23A C24A C25A C26A 178.2(5)
C23A C24A C25A C20A -1.4(8)
C19A C20A C25A C24A -177.2(5)
C21A C20A C25A C24A 1.5(8)
C19A C20A C25A C26A 3.1(8)
C21A C20A C25A C26A -178.2(5)
C18A C17A C26A C25A -2.9(8)
C8A C17A C26A C25A 177.8(5)
C24A C25A C26A C17A -179.9(5)
C20A C25A C26A C17A -0.2(8)
O29A C27A O28A PdA 6.2(9)
C30A C27A O28A PdA -174.5(4)
C18B PdA O28A C27A -108.9(5)
N7B PdA O28A C27A -130(2)
O28B PdA O28A C27A 67.5(5)
PdB PdA O28A C27A -11.2(5)
O28A C27A O29A PdB 7.3(9)
C30A C27A O29A PdB -171.9(4)
C18A PdB O29A C27A 40(2)
N7A PdB O29A C27A 85.7(5)
O29B PdB O29A C27A -95.0(5)
PdA PdB O29A C27A -11.5(5)
C9B N1B C2B N3B 0.7(8)
N1B C2B N3B C4B -0.5(8)
N1B C2B N3B C10B -174.1(6)
C2B N3B C4B N5B -179.4(6)
C10B N3B C4B N5B -5.9(10)
C2B N3B C4B C9B 0.1(6)
C10B N3B C4B C9B 173.6(5)
N3B C4B N5B C6B 177.2(6)
C9B C4B N5B C6B -2.2(9)
C4B N5B C6B N7B 0.0(9)
N5B C6B N7B C8B 1.4(10)
N5B C6B N7B PdA -171.4(5)
C18B PdA N7B C8B 8.6(4)
O28A PdA N7B C8B 30(2)
O28B PdA N7B C8B -167.7(4)
PdB PdA N7B C8B -88.3(4)
C18B PdA N7B C6B -178.3(5)
O28A PdA N7B C6B -157.4(19)
O28B PdA N7B C6B 5.4(5)
PdB PdA N7B C6B 84.8(5)
C6B N7B C8B C9B -0.7(8)
PdA N7B C8B C9B 172.8(4)
C6B N7B C8B C17B 179.4(5)
PdA N7B C8B C17B -7.2(6)
N7B C8B C9B N1B -177.2(6)
C17B C8B C9B N1B 2.8(11)
N7B C8B C9B C4B -1.2(8)
C17B C8B C9B C4B 178.7(5)
C2B N1B C9B C8B 175.6(6)
C2B N1B C9B C4B -0.6(7)
N5B C4B C9B C8B 2.9(9)
N3B C4B C9B C8B -176.5(5)
N5B C4B C9B N1B 179.8(5)
N3B C4B C9B N1B 0.3(6)
C2B N3B C10B C11B -99.9(8)
C4B N3B C10B C11B 87.9(8)
N3B C10B C11B C12B -107.2(8)
N3B C10B C11B C16B 75.1(9)
C16B C11B C12B C13B -0.3(11)
C10B C11B C12B C13B -178.1(7)
C11B C12B C13B C14B -2.5(13)
C12B C13B C14B C15B 5.0(14)
C13B C14B C15B C16B -4.6(14)
C12B C11B C16B C15B 0.6(11)
C10B C11B C16B C15B 178.4(7)
C14B C15B C16B C11B 1.7(12)
N7B C8B C17B C26B 179.5(5)
C9B C8B C17B C26B -0.5(9)
N7B C8B C17B C18B 0.6(7)
C9B C8B C17B C18B -179.4(5)
C26B C17B C18B C19B 2.3(8)
C8B C17B C18B C19B -178.8(5)
C26B C17B C18B PdA -172.4(4)
C8B C17B C18B PdA 6.5(6)
N7B PdA C18B C19B 177.9(5)
O28A PdA C18B C19B -0.3(5)
O28B PdA C18B C19B -139(2)
PdB PdA C18B C19B -84.0(5)
N7B PdA C18B C17B -8.0(4)
O28A PdA C18B C17B 173.8(4)
O28B PdA C18B C17B 35(2)
PdB PdA C18B C17B 90.1(4)
C17B C18B C19B C20B -1.3(8)
PdA C18B C19B C20B 172.6(4)
C18B C19B C20B C25B 0.0(8)
C18B C19B C20B C21B 177.2(5)
C25B C20B C21B C22B -0.5(8)
C19B C20B C21B C22B -177.8(5)
C20B C21B C22B C23B -1.1(10)
C21B C22B C23B C24B 1.5(10)
C22B C23B C24B C25B -0.2(10)
C23B C24B C25B C20B -1.5(9)
C23B C24B C25B C26B 177.1(5)
C19B C20B C25B C24B 179.1(5)
C21B C20B C25B C24B 1.8(8)
C19B C20B C25B C26B 0.5(8)
C21B C20B C25B C26B -176.8(5)
C18B C17B C26B C25B -1.9(8)
C8B C17B C26B C25B 179.3(5)
C24B C25B C26B C17B -178.2(5)
C20B C25B C26B C17B 0.5(7)
O29B C27B O28B PdA 4.8(10)
C30B C27B O28B PdA -173.4(5)
C18B PdA O28B C27B 46(2)
N7B PdA O28B C27B 88.6(6)
O28A PdA O28B C27B -92.9(6)
PdB PdA O28B C27B -9.9(5)
O28B C27B O29B PdB 8.0(10)
C30B C27B O29B PdB -173.8(5)
C18A PdB O29B C27B -108.3(5)
N7A PdB O29B C27B -123(2)
O29A PdB O29B C27B 67.6(5)
PdA PdB O29B C27B -11.5(5)
C6S C1S C2S C3S 0.0
C1S C2S C3S C4S 0.0
C2S C3S C4S C5S 0.0
C3S C4S C5S C6S 0.0
C4S C5S C6S C1S 0.0
C2S C1S C6S C5S 0.0
C12S C7S C8S C9S 0.0
C7S C8S C9S C10S 0.0
C8S C9S C10S C11S 0.0
C9S C10S C11S C12S 0.0
C10S C11S C12S C7S 0.0
C8S C7S C12S C11S 0.0
